data_1567526
loop_
_publ_author_name
'Gonz\'alvez, Miguel A.'
'Su, Chuyi'
'Williams, Craig M.'
'Bernhardt, Paul V.'

_publ_section_title
;
 Organocopper(ii) complexes: new catalysts for carbon--carbon bond
 formation via electrochemical atom transfer radical addition (eATRA)
;
_journal_name_full 'Chemical Science'
_journal_paper_doi 10.1039/D2SC03418B
_journal_year 2022
_chemical_formula_sum 'C28 H36 N2'
_chemical_formula_weight 400.59
_space_group_IT_number 2
_space_group_name_Hall '-P 1'
_space_group_name_H-M_alt 'P -1'
_symmetry_cell_setting triclinic
_symmetry_Int_Tables_number 2
_symmetry_space_group_name_Hall '-P 1'
_symmetry_space_group_name_H-M 'P -1'
_atom_sites_solution_hydrogens geom
_audit_conform_dict_location ftp://ftp.iucr.org/pub/cif_core.dic
_audit_conform_dict_name cif_core.dic
_audit_conform_dict_version 2.4.5
_audit_creation_date 2022-05-30T15:54:19-00:00
_audit_creation_method 'WinGX routine CIF_UPDATE'
_audit_update_record
;
2022-06-01 deposited with the CCDC.	2022-08-17 downloaded from the CCDC.
;
_cell_angle_alpha 73.723(11)
_cell_angle_beta 77.522(10)
_cell_angle_gamma 79.838(8)
_cell_formula_units_Z 1
_cell_length_a 6.2887(6)
_cell_length_b 9.7101(10)
_cell_length_c 10.8010(14)
_cell_measurement_reflns_used 520
_cell_measurement_temperature 190(2)
_cell_measurement_theta_max 59.73
_cell_measurement_theta_min 4.78
_cell_measurement_wavelength 1.54184
_cell_volume 613.42(12)
_computing_cell_refinement 'CrysalisPro (Agilent Technologies,     )'
_computing_data_collection 'CrysalisPro (Agilent Technologies,     )'
_computing_data_reduction 'CrysalisPro (Agilent Technologies,     )'
_computing_molecular_graphics 'Ortep for Windows (Farrugia, 2012)'
_computing_publication_material 'WinGX publication routines (Farrugia, 2012)'
_computing_structure_refinement 'SHELXL-2018/1 (Sheldrick, 2018)'
_diffrn_ambient_temperature 190(2)
_diffrn_detector 'CCD plate'
_diffrn_detector_area_resol_mean 8.02
_diffrn_measured_fraction_theta_full 0.985
_diffrn_measured_fraction_theta_max 0.985
_diffrn_measurement_device '\k-geometry diffractometer'
_diffrn_measurement_device_type 'Agilent Technologies Xcalibur, EosS2, Gemini ultra'
_diffrn_measurement_method '\w scans'
_diffrn_orient_matrix_UB_11 0.04854
_diffrn_orient_matrix_UB_12 0.058324
_diffrn_orient_matrix_UB_13 -0.150052
_diffrn_orient_matrix_UB_21 -0.05242
_diffrn_orient_matrix_UB_22 0.156011
_diffrn_orient_matrix_UB_23 0.015469
_diffrn_orient_matrix_UB_31 0.242536
_diffrn_orient_matrix_UB_32 0.000579
_diffrn_orient_matrix_UB_33 0.005625
_diffrn_radiation_monochromator mirror
_diffrn_radiation_probe x-ray
_diffrn_radiation_type CuK\a
_diffrn_radiation_wavelength 1.54184
_diffrn_reflns_av_R_equivalents 0.0592
_diffrn_reflns_av_unetI/netI 0.0798
_diffrn_reflns_Laue_measured_fraction_full 0.985
_diffrn_reflns_Laue_measured_fraction_max 0.985
_diffrn_reflns_limit_h_max 6
_diffrn_reflns_limit_h_min -6
_diffrn_reflns_limit_k_max 11
_diffrn_reflns_limit_k_min -11
_diffrn_reflns_limit_l_max 12
_diffrn_reflns_limit_l_min -12
_diffrn_reflns_number 3087
_diffrn_reflns_point_group_measured_fraction_full 0.985
_diffrn_reflns_point_group_measured_fraction_max 0.985
_diffrn_reflns_reduction_process
;
 Scaled and merged with Sortav
 R.H. Blessing, (1987) Cryst. Rev. 1, 3-58
 R.H. Blessing, (1989) J. Appl. Cryst. 22, 396-397
;
_diffrn_reflns_theta_full 61.543
_diffrn_reflns_theta_max 61.543
_diffrn_reflns_theta_min 4.332
_diffrn_source 'fine-focus sealed X-ray tube'
_diffrn_standards_number 0
_exptl_absorpt_coefficient_mu 0.471
_exptl_absorpt_correction_T_max 1
_exptl_absorpt_correction_T_min 0.983
_exptl_absorpt_correction_type multi-scan
_exptl_absorpt_process_details
;
        CrysAlisPro 1.171.40.53 (Rigaku Oxford Diffraction, 2019)
        Empirical absorption correction using spherical harmonics,
        implemented in SCALE3 ABSPACK scaling algorithm.
;
_exptl_crystal_colour colourless
_exptl_crystal_density_diffrn 1.084
_exptl_crystal_density_method 'not measured'
_exptl_crystal_description plate
_exptl_crystal_F_000 218
_exptl_crystal_recrystallization_method 'Re-crystallisation from solvent: hexane and ethyl acetate'
_exptl_crystal_size_max 0.4
_exptl_crystal_size_mid 0.1
_exptl_crystal_size_min 0.01
_refine_diff_density_max 0.211
_refine_diff_density_min -0.124
_refine_diff_density_rms 0.037
_refine_ls_extinction_method none
_refine_ls_goodness_of_fit_ref 0.813
_refine_ls_hydrogen_treatment constr
_refine_ls_matrix_type full
_refine_ls_number_constraints 0
_refine_ls_number_parameters 137
_refine_ls_number_reflns 3087
_refine_ls_number_restraints 0
_refine_ls_restrained_S_all 0.813
_refine_ls_R_factor_all 0.0947
_refine_ls_R_factor_gt 0.0502
_refine_ls_shift/su_max 0
_refine_ls_shift/su_mean 0
_refine_ls_structure_factor_coef Fsqd
_refine_ls_weighting_details 'w=1/[\s^2^(Fo^2^)+(0.0590P)^2^] where P=(Fo^2^+2Fc^2^)/3'
_refine_ls_weighting_scheme calc
_refine_ls_wR_factor_gt 0.1062
_refine_ls_wR_factor_ref 0.1168
_reflns_Friedel_coverage 0
_reflns_number_gt 1672
_reflns_number_total 3087
_reflns_threshold_expression 'I > 2\s(I)'
_cod_data_source_file d2sc03418b2.cif
_cod_data_source_block 2118mg16
_cod_database_code 1567526
_shelx_shelxl_version_number 2018/1

loop_
_symmetry_equiv_pos_as_xyz
'x, y, z'
'-x, -y, -z'

loop_
_atom_site_label
_atom_site_type_symbol
_atom_site_fract_x
_atom_site_fract_y
_atom_site_fract_z
_atom_site_U_iso_or_equiv
_atom_site_adp_type
_atom_site_occupancy
_atom_site_site_symmetry_order
_atom_site_calc_flag
_atom_site_refinement_flags_posn
_atom_site_refinement_flags_adp
_atom_site_refinement_flags_occupancy
_atom_site_disorder_assembly
_atom_site_disorder_group
C3 C 0.4850(4) 0.3701(3) 0.1737(2) 0.0366(7) Uani 1 1 d . . . . .
C11 C 0.5643(4) 0.4262(3) 0.0279(2) 0.0368(6) Uani 1 1 d . . . . .
H11 H 0.721111 0.441906 0.016117 0.044 Uiso 1 1 calc R U . . .
C6 C 0.3359(5) 0.2683(3) 0.4478(3) 0.0387(7) Uani 1 1 d . . . . .
N1 N 1.0742(5) 0.1640(3) 0.0223(3) 0.0660(8) Uani 1 1 d . . . . .
C4 C 0.2832(5) 0.3189(3) 0.2228(3) 0.0476(8) Uani 1 1 d . . . . .
H4 H 0.191546 0.318347 0.16361 0.057 Uiso 1 1 calc R U . . .
C12 C 0.5585(5) 0.3172(3) -0.0485(3) 0.0444(7) Uani 1 1 d . . . . .
H12A H 0.629756 0.353897 -0.140426 0.053 Uiso 1 1 calc R U . . .
H12B H 0.403316 0.310631 -0.048932 0.053 Uiso 1 1 calc R U . . .
C5 C 0.2124(5) 0.2686(3) 0.3561(3) 0.0481(8) Uani 1 1 d . . . . .
H5 H 0.074034 0.233075 0.385745 0.058 Uiso 1 1 calc R U . . .
C13 C 0.6711(4) 0.1646(3) 0.0052(3) 0.0499(8) Uani 1 1 d . . . . .
H13A H 0.588311 0.121873 0.092633 0.06 Uiso 1 1 calc R U . . .
H13B H 0.667426 0.103258 -0.053512 0.06 Uiso 1 1 calc R U . . .
C2 C 0.6090(5) 0.3696(3) 0.2654(3) 0.0497(8) Uani 1 1 d . . . . .
H2 H 0.74803 0.404282 0.235906 0.06 Uiso 1 1 calc R U . . .
C7 C 0.2519(5) 0.2154(3) 0.5947(3) 0.0476(8) Uani 1 1 d . . . . .
C1 C 0.5366(5) 0.3201(4) 0.3983(3) 0.0527(8) Uani 1 1 d . . . . .
H1 H 0.627405 0.321718 0.457614 0.063 Uiso 1 1 calc R U . . .
C14 C 0.8932(6) 0.1645(3) 0.0158(3) 0.0506(8) Uani 1 1 d . . . . .
C8 C 0.4312(6) 0.1872(5) 0.6752(3) 0.0888(14) Uani 1 1 d . . . . .
H8A H 0.499687 0.275461 0.657669 0.133 Uiso 1 1 calc R U . . .
H8B H 0.368116 0.157888 0.768559 0.133 Uiso 1 1 calc R U . . .
H8C H 0.54213 0.109829 0.651719 0.133 Uiso 1 1 calc R U . . .
C9 C 0.0751(6) 0.3326(5) 0.6364(3) 0.0964(15) Uani 1 1 d . . . . .
H9A H -0.042028 0.351674 0.584673 0.145 Uiso 1 1 calc R U . . .
H9B H 0.013857 0.299443 0.729606 0.145 Uiso 1 1 calc R U . . .
H9C H 0.140683 0.421527 0.621433 0.145 Uiso 1 1 calc R U . . .
C10 C 0.1499(8) 0.0763(5) 0.6246(4) 0.1016(16) Uani 1 1 d . . . . .
H10A H 0.032799 0.091867 0.573406 0.152 Uiso 1 1 calc R U . . .
H10B H 0.262573 -0.000315 0.60137 0.152 Uiso 1 1 calc R U . . .
H10C H 0.08856 0.047745 0.71821 0.152 Uiso 1 1 calc R U . . .

loop_
_atom_site_aniso_label
_atom_site_aniso_U_11
_atom_site_aniso_U_22
_atom_site_aniso_U_33
_atom_site_aniso_U_23
_atom_site_aniso_U_13
_atom_site_aniso_U_12
C3 0.0376(16) 0.0360(17) 0.0352(15) -0.0105(12) -0.0063(13) 0.0006(13)
C11 0.0334(14) 0.0410(16) 0.0335(14) -0.0089(12) -0.0037(12) -0.0017(12)
C6 0.0421(16) 0.0376(17) 0.0327(15) -0.0073(13) -0.0051(13) 0.0007(14)
N1 0.065(2) 0.062(2) 0.075(2) -0.0257(15) -0.0130(16) -0.0037(15)
C4 0.0432(17) 0.070(2) 0.0334(16) -0.0144(15) -0.0065(13) -0.0158(16)
C12 0.0460(16) 0.0482(19) 0.0388(15) -0.0148(14) -0.0034(13) -0.0041(15)
C5 0.0434(17) 0.065(2) 0.0380(18) -0.0136(15) -0.0008(15) -0.0189(16)
C13 0.0510(18) 0.0454(19) 0.0517(19) -0.0121(14) -0.0027(15) -0.0095(15)
C2 0.0435(17) 0.067(2) 0.0383(17) -0.0080(15) -0.0048(14) -0.0189(15)
C7 0.0523(18) 0.054(2) 0.0318(15) -0.0059(14) -0.0054(14) -0.0055(16)
C1 0.0509(19) 0.073(2) 0.0356(17) -0.0077(15) -0.0122(15) -0.0140(17)
C14 0.058(2) 0.043(2) 0.0470(17) -0.0118(14) -0.0056(16) -0.0009(15)
C8 0.080(3) 0.136(4) 0.0353(18) 0.001(2) -0.0098(19) -0.012(2)
C9 0.110(3) 0.101(3) 0.042(2) -0.0066(19) 0.016(2) 0.026(3)
C10 0.160(4) 0.090(3) 0.053(2) 0.010(2) -0.010(3) -0.069(3)

loop_
_atom_type_symbol
_atom_type_description
_atom_type_scat_dispersion_real
_atom_type_scat_dispersion_imag
_atom_type_scat_source
C C 0.0181 0.0091 'International Tables Vol C Tables 4.2.6.8 and 6.1.1.4'
H H 0 0 'International Tables Vol C Tables 4.2.6.8 and 6.1.1.4'
N N 0.0311 0.018 'International Tables Vol C Tables 4.2.6.8 and 6.1.1.4'

loop_
_geom_angle_atom_site_label_1
_geom_angle_atom_site_label_2
_geom_angle_atom_site_label_3
_geom_angle
_geom_angle_site_symmetry_1
_geom_angle_site_symmetry_3
_geom_angle_publ_flag
C2 C3 C4 116.3(2) . . ?
C2 C3 C11 121.7(2) . . ?
C4 C3 C11 122.0(2) . . ?
C3 C11 C12 112.2(2) . . ?
C3 C11 C11 111.5(3) . 2_665 ?
C12 C11 C11 111.2(3) . 2_665 ?
C5 C6 C1 116.0(2) . . ?
C5 C6 C7 121.4(3) . . ?
C1 C6 C7 122.6(3) . . ?
C5 C4 C3 121.4(3) . . ?
C11 C12 C13 114.8(2) . . ?
C6 C5 C4 122.4(3) . . ?
C14 C13 C12 112.5(2) . . ?
C1 C2 C3 122.0(3) . . ?
C8 C7 C10 107.9(3) . . ?
C8 C7 C6 112.6(3) . . ?
C10 C7 C6 110.8(3) . . ?
C8 C7 C9 108.9(3) . . ?
C10 C7 C9 108.8(3) . . ?
C6 C7 C9 107.8(2) . . ?
C2 C1 C6 121.9(3) . . ?
N1 C14 C13 178.8(3) . . ?

loop_
_geom_bond_atom_site_label_1
_geom_bond_atom_site_label_2
_geom_bond_distance
_geom_bond_site_symmetry_2
_geom_bond_publ_flag
C3 C2 1.385(4) . ?
C3 C4 1.387(4) . ?
C3 C11 1.516(4) . ?
C11 C12 1.523(4) . ?
C11 C11 1.546(5) 2_665 ?
C6 C5 1.383(4) . ?
C6 C1 1.384(4) . ?
C6 C7 1.529(4) . ?
N1 C14 1.155(4) . ?
C4 C5 1.385(4) . ?
C12 C13 1.535(4) . ?
C13 C14 1.425(4) . ?
C2 C1 1.382(4) . ?
C7 C8 1.512(4) . ?
C7 C10 1.520(5) . ?
C7 C9 1.536(5) . ?
